data_4500682
loop_
_publ_author_name
'Guan, Yang-Fan'
'Li, Zheng-Yi'
'Ni, Meng-Fei'
'Lin, Chen'
'Jiang, Juli'
'Li, Yi-Zhi'
'Wang, Leyong'

_publ_section_title
;
 Chiral Moieties-Oriented Single-Stranded Helical Assembly of
 Calix[4]azacrown Derivatives
;
_journal_issue 7
_journal_name_full 'Crystal Growth &amp; Design'
_journal_page_first 2684
_journal_paper_doi 10.1021/cg2000975
_journal_volume 11
_journal_year 2011
_chemical_absolute_configuration unk
_chemical_formula_moiety 'C51 H64 N O7, C H4 O, H2 O'
_chemical_formula_sum 'C52 H70 N O9'
_chemical_formula_weight 853.09
_chemical_name_systematic
; 
 ? 
;
_space_group_IT_number 154
_symmetry_cell_setting trigonal
_symmetry_space_group_name_Hall 'P 32 2"'
_symmetry_space_group_name_H-M 'P 32 2 1'
_atom_sites_solution_hydrogens geom
_atom_sites_solution_primary direct
_atom_sites_solution_secondary difmap
_audit_creation_method SHELXL-97
_cell_angle_alpha 90.00
_cell_angle_beta 90.00
_cell_angle_gamma 120.00
_cell_formula_units_Z 3
_cell_length_a 12.6547(12)
_cell_length_b 12.6547(12)
_cell_length_c 28.776(5)
_cell_measurement_reflns_used 3973
_cell_measurement_temperature 291(2)
_cell_measurement_theta_max 19.99
_cell_measurement_theta_min 2.34
_cell_volume 3990.8(9)
_computing_cell_refinement SMART
_computing_data_collection 'SMART (Bruker, 2000)'
_computing_data_reduction 'SAINT (Bruker, 2000)'
_computing_molecular_graphics SHELXTL
_computing_publication_material SHELXTL
_computing_structure_refinement SHELXTL
_computing_structure_solution 'SHELXTL (Bruker, 2000)'
_diffrn_ambient_temperature 291(2)
_diffrn_measured_fraction_theta_full 1.000
_diffrn_measured_fraction_theta_max 1.000
_diffrn_measurement_device_type 'Bruker Smart Apex CCD area detector'
_diffrn_measurement_method 'phi and omega scans'
_diffrn_radiation_monochromator graphite
_diffrn_radiation_source 'sealed tube'
_diffrn_radiation_type MoK\a
_diffrn_radiation_wavelength 0.71073
_diffrn_reflns_av_R_equivalents 0.0518
_diffrn_reflns_av_sigmaI/netI 0.0581
_diffrn_reflns_limit_h_max 12
_diffrn_reflns_limit_h_min -15
_diffrn_reflns_limit_k_max 15
_diffrn_reflns_limit_k_min -15
_diffrn_reflns_limit_l_max 35
_diffrn_reflns_limit_l_min -35
_diffrn_reflns_number 24878
_diffrn_reflns_theta_full 26.00
_diffrn_reflns_theta_max 26.00
_diffrn_reflns_theta_min 1.86
_exptl_absorpt_coefficient_mu 0.072
_exptl_absorpt_correction_T_max 0.99
_exptl_absorpt_correction_T_min 0.98
_exptl_absorpt_correction_type multi=-scan
_exptl_absorpt_process_details 'SADABS; Bruker, 2000'
_exptl_crystal_density_diffrn 1.065
_exptl_crystal_density_method 'not measured'
_exptl_crystal_F_000 1383
_exptl_crystal_size_max 0.30
_exptl_crystal_size_mid 0.26
_exptl_crystal_size_min 0.24
_refine_diff_density_max 0.148
_refine_diff_density_min -0.129
_refine_diff_density_rms 0.032
_refine_ls_abs_structure_details 'Flack H D (1983), Acta Cryst. A39, 876-881'
_refine_ls_abs_structure_Flack 0.05(3)
_refine_ls_extinction_method none
_refine_ls_goodness_of_fit_ref 1.039
_refine_ls_hydrogen_treatment constr
_refine_ls_matrix_type full
_refine_ls_number_parameters 301
_refine_ls_number_reflns 5244
_refine_ls_number_restraints 0
_refine_ls_restrained_S_all 1.039
_refine_ls_R_factor_all 0.0694
_refine_ls_R_factor_gt 0.0512
_refine_ls_shift/su_max 0.000
_refine_ls_shift/su_mean 0.000
_refine_ls_structure_factor_coef Fsqd
_refine_ls_weighting_details 'calc w=1/[\s^2^(Fo^2^)+(0.04P)^2^+0.22P] where P=(Fo^2^+2Fc^2^)/3'
_refine_ls_weighting_scheme calc
_refine_ls_wR_factor_gt 0.0962
_refine_ls_wR_factor_ref 0.0999
_reflns_number_gt 4061
_reflns_number_total 5244
_reflns_threshold_expression >2sigma(I)
_cod_data_source_file cg2000975_si_001.cif
_cod_data_source_block R-1
_cod_depositor_comments
;
The following automatic conversions were performed:

'_symmetry_cell_setting' value 'Trigonal' changed to 'trigonal'
according to /home/saulius/struct/CIF-dictionaries/cif_core.dic
dictionary named 'cif_core.dic' version 2.4.1 from 2010-06-29.

Automatic conversion script
Id: cif_fix_values 1715 2011-07-08 13:25:40Z adriana 
;
_cod_original_sg_symbol_Hall 'P 32 2" '
_cod_original_sg_symbol_H-M 'P3(2)21 '
_cod_database_code 4500682

loop_
_symmetry_equiv_pos_as_xyz
'x, y, z'
'-y, x-y, z+2/3'
'-x+y, -x, z+1/3'
'y, x, -z'
'-x, -x+y, -z+2/3'
'x-y, -y, -z+1/3'

loop_
_atom_site_label
_atom_site_type_symbol
_atom_site_fract_x
_atom_site_fract_y
_atom_site_fract_z
_atom_site_U_iso_or_equiv
_atom_site_adp_type
_atom_site_occupancy
_atom_site_symmetry_multiplicity
_atom_site_calc_flag
_atom_site_refinement_flags
C1 C 0.07054(19) -0.0170(2) 0.07100(7) 0.0377(5) Uani 1 1 d .
C2 C 0.17440(19) 0.09076(19) 0.06081(7) 0.0369(5) Uani 1 1 d .
C3 C 0.2739(2) 0.0863(2) 0.04115(8) 0.0430(6) Uani 1 1 d .
H3 H 0.3446 0.1589 0.0341 0.052 Uiso 1 1 calc R
C4 C 0.2690(2) -0.0262(2) 0.03184(7) 0.0444(6) Uani 1 1 d .
C5 C 0.16685(19) -0.1280(2) 0.04635(8) 0.0389(5) Uani 1 1 d .
H5 H 0.1647 -0.2023 0.0432 0.047 Uiso 1 1 calc R
C6 C 0.0634(2) -0.1298(2) 0.06592(8) 0.0449(6) Uani 1 1 d .
C7 C 0.1897(2) 0.2121(2) 0.07295(9) 0.0535(6) Uani 1 1 d .
H7A H 0.1100 0.2051 0.0757 0.064 Uiso 1 1 calc R
H7B H 0.2336 0.2696 0.0482 0.064 Uiso 1 1 calc R
C8 C 0.2579(2) 0.2594(2) 0.11761(8) 0.0484(6) Uani 1 1 d .
C9 C 0.20169(18) 0.23358(19) 0.16052(7) 0.0365(5) Uani 1 1 d .
C10 C 0.26734(19) 0.27747(19) 0.20211(7) 0.0384(5) Uani 1 1 d .
C11 C 0.3940(2) 0.3490(2) 0.19866(9) 0.0516(6) Uani 1 1 d .
H11 H 0.4390 0.3789 0.2259 0.062 Uiso 1 1 calc R
C12 C 0.4548(2) 0.3771(2) 0.15739(8) 0.0564(7) Uani 1 1 d .
C13 C 0.3844(2) 0.3303(2) 0.11568(9) 0.0535(7) Uani 1 1 d .
H13 H 0.4237 0.3475 0.0871 0.064 Uiso 1 1 calc R
C14 C 0.2018(2) 0.2469(2) 0.24912(8) 0.0471(6) Uani 1 1 d .
H14A H 0.2469 0.3130 0.2709 0.057 Uiso 1 1 calc R
H14B H 0.1208 0.2360 0.2455 0.057 Uiso 1 1 calc R
C15 C 0.3721(2) -0.0360(2) 0.01044(8) 0.0444(6) Uani 1 1 d .
C16 C 0.3296(2) -0.1001(2) -0.03695(8) 0.0464(6) Uani 1 1 d .
H16B H 0.2625 -0.1813 -0.0324 0.056 Uiso 1 1 calc R
H16C H 0.3958 -0.1039 -0.0517 0.056 Uiso 1 1 calc R
H16A H 0.3042 -0.0551 -0.0563 0.056 Uiso 1 1 calc R
C17 C 0.3944(2) -0.12749(19) 0.03774(8) 0.0428(6) Uani 1 1 d .
H17B H 0.3355 -0.1627 0.0623 0.051 Uiso 1 1 calc R
H17C H 0.4751 -0.0861 0.0507 0.051 Uiso 1 1 calc R
H17A H 0.3866 -0.1908 0.0172 0.051 Uiso 1 1 calc R
C18 C 0.4813(2) 0.0931(2) 0.00282(9) 0.0491(6) Uani 1 1 d .
H18A H 0.4581 0.1372 -0.0180 0.074 Uiso 1 1 calc R
H18B H 0.5480 0.0875 -0.0103 0.074 Uiso 1 1 calc R
H18C H 0.5059 0.1351 0.0320 0.074 Uiso 1 1 calc R
C19 C 0.5951(2) 0.4488(2) 0.15427(8) 0.0492(6) Uani 1 1 d .
C20 C 0.6391(2) 0.4398(2) 0.10598(8) 0.0483(6) Uani 1 1 d .
H20B H 0.6220 0.4875 0.0846 0.058 Uiso 1 1 calc R
H20C H 0.5977 0.3562 0.0961 0.058 Uiso 1 1 calc R
H20A H 0.7254 0.4702 0.1068 0.058 Uiso 1 1 calc R
C21 C 0.6448(2) 0.4101(2) 0.19537(8) 0.0473(6) Uani 1 1 d .
H21A H 0.6447 0.4534 0.2227 0.071 Uiso 1 1 calc R
H21B H 0.7267 0.4286 0.1887 0.071 Uiso 1 1 calc R
H21C H 0.5942 0.3239 0.2004 0.071 Uiso 1 1 calc R
C22 C 0.6400(2) 0.5848(2) 0.15787(9) 0.0517(6) Uani 1 1 d .
H22A H 0.5881 0.6040 0.1398 0.078 Uiso 1 1 calc R
H22B H 0.7220 0.6302 0.1463 0.078 Uiso 1 1 calc R
H22C H 0.6382 0.6060 0.1898 0.078 Uiso 1 1 calc R
C23 C -0.1123(2) -0.0186(2) 0.05410(8) 0.0395(5) Uani 1 1 d .
H23A H -0.1462 -0.0955 0.0376 0.047 Uiso 1 1 calc R
H23B H -0.0690 0.0471 0.0320 0.047 Uiso 1 1 calc R
C24 C -0.2129(2) -0.0066(2) 0.07670(7) 0.0421(5) Uani 1 1 d .
C25 C -0.2829(2) 0.0507(2) 0.14807(8) 0.0457(6) Uani 1 1 d .
H25 H -0.3484 0.0485 0.1291 0.055 Uiso 1 1 d R
C26 C -0.2077(5) 0.1704(4) 0.17286(17) 0.0557(14) Uani 0.50 1 d P
H26A H -0.1418 0.2255 0.1531 0.067 Uiso 0.50 1 calc PR
H26C H -0.1752 0.1570 0.2010 0.067 Uiso 0.50 1 calc PR
H26B H -0.2580 0.2050 0.1802 0.067 Uiso 0.50 1 calc PR
C27 C 0.4420(4) 0.0446(4) 0.18360(19) 0.0503(12) Uani 0.50 1 d P
H27A H 0.4406 0.0114 0.2137 0.076 Uiso 0.50 1 d PR
H27B H 0.4832 0.0197 0.1620 0.076 Uiso 0.50 1 d PR
H27C H 0.4842 0.1321 0.1854 0.076 Uiso 0.50 1 d PR
N1 N -0.19731(14) 0.02648(15) 0.11906(5) 0.0397(4) Uani 0.50 1 d P
H1A H -0.1246 0.0958 0.1201 0.048 Uiso 0.50 1 d PR
O1 O -0.03018(15) -0.01342(13) 0.08961(5) 0.0425(4) Uani 1 1 d .
O2 O 0.07549(13) 0.16188(14) 0.16289(5) 0.0387(3) Uani 1 1 d .
H2C H 0.0533 0.0927 0.1506 0.046 Uiso 1 1 d R
O3 O -0.29728(13) -0.01881(14) 0.05451(5) 0.0456(4) Uani 1 1 d .
O4 O -0.19731(14) 0.02648(15) 0.11906(5) 0.0397(4) Uani 0.50 1 d P
O5 O 0.31695(16) 0.0000 0.1667 0.0421(5) Uani 1 2 d S
H5A H 0.2673 -0.0467 0.1872 0.050 Uiso 0.25 1 d PR
H5B H 0.3058 0.0601 0.1622 0.050 Uiso 0.25 1 d PR
O6 O 0.5127(3) 0.7043(3) 0.02249(11) 0.0491(8) Uani 0.50 1 d P
H6X H 0.5236 0.7437 -0.0027 0.074 Uiso 0.50 1 d PR
H6Y H 0.5785 0.7370 0.0381 0.074 Uiso 0.50 1 d PR

loop_
_atom_site_aniso_label
_atom_site_aniso_U_11
_atom_site_aniso_U_22
_atom_site_aniso_U_33
_atom_site_aniso_U_23
_atom_site_aniso_U_13
_atom_site_aniso_U_12
C1 0.0343(12) 0.0393(12) 0.0274(11) 0.0012(9) -0.0078(9) 0.0093(10)
C2 0.0326(12) 0.0357(11) 0.0312(11) -0.0001(9) -0.0092(9) 0.0086(10)
C3 0.0371(12) 0.0405(13) 0.0417(14) 0.0053(10) -0.0070(10) 0.0122(10)
C4 0.0421(13) 0.0510(14) 0.0301(11) 0.0044(10) 0.0022(10) 0.0159(11)
C5 0.0284(11) 0.0355(12) 0.0423(13) -0.0010(10) -0.0041(9) 0.0082(10)
C6 0.0508(14) 0.0337(12) 0.0369(13) -0.0001(9) -0.0081(11) 0.0111(11)
C7 0.0414(13) 0.0490(15) 0.0543(15) 0.0168(12) 0.0038(11) 0.0109(12)
C8 0.0396(13) 0.0357(12) 0.0498(14) 0.0031(10) -0.0068(11) 0.0038(11)
C9 0.0295(11) 0.0296(11) 0.0342(12) 0.0009(9) -0.0018(9) 0.0025(9)
C10 0.0370(12) 0.0346(11) 0.0348(12) -0.0017(9) -0.0027(9) 0.0112(10)
C11 0.0336(12) 0.0452(14) 0.0529(15) -0.0006(11) 0.0044(11) 0.0023(11)
C12 0.0481(14) 0.0412(14) 0.0360(13) -0.0014(11) -0.0021(11) -0.0106(11)
C13 0.0388(13) 0.0461(14) 0.0440(13) 0.0040(11) 0.0172(10) -0.0026(11)
C14 0.0318(12) 0.0465(14) 0.0505(14) -0.0179(11) -0.0013(10) 0.0100(11)
C15 0.0409(13) 0.0436(13) 0.0427(14) 0.0010(11) 0.0102(10) 0.0167(11)
C16 0.0428(13) 0.0448(13) 0.0445(13) -0.0149(10) 0.0156(11) 0.0165(11)
C17 0.0410(13) 0.0319(12) 0.0469(13) -0.0047(10) 0.0155(10) 0.0117(10)
C18 0.0450(13) 0.0431(13) 0.0470(14) -0.0108(11) 0.0169(11) 0.0130(11)
C19 0.0404(13) 0.0363(12) 0.0425(14) -0.0049(10) 0.0028(10) -0.0022(11)
C20 0.0446(13) 0.0379(12) 0.0392(13) -0.0081(10) 0.0010(10) 0.0033(11)
C21 0.0515(15) 0.0438(14) 0.0382(13) -0.0095(11) -0.0190(11) 0.0174(12)
C22 0.0312(12) 0.0426(13) 0.0472(14) 0.0009(11) 0.0014(11) -0.0072(10)
C23 0.0312(11) 0.0436(12) 0.0431(13) -0.0021(10) -0.0053(10) 0.0182(11)
C24 0.0400(13) 0.0531(15) 0.0269(11) 0.0110(10) 0.0004(9) 0.0185(11)
C25 0.0371(12) 0.0498(14) 0.0426(13) -0.0123(11) -0.0117(10) 0.0160(11)
C26 0.062(3) 0.047(3) 0.038(3) 0.011(2) 0.014(2) 0.012(3)
C27 0.035(2) 0.039(3) 0.068(4) -0.001(2) 0.005(2) 0.013(2)
N1 0.0334(8) 0.0427(10) 0.0414(10) -0.0132(8) -0.0169(7) 0.0178(8)
O1 0.0506(9) 0.0354(8) 0.0303(8) 0.0002(6) -0.0019(7) 0.0130(7)
O2 0.0387(8) 0.0410(9) 0.0320(8) 0.0008(7) -0.0013(6) 0.0166(7)
O3 0.0362(8) 0.0437(9) 0.0424(9) -0.0082(7) -0.0138(7) 0.0092(7)
O4 0.0334(8) 0.0427(10) 0.0414(10) -0.0132(8) -0.0169(7) 0.0178(8)
O5 0.0407(9) 0.0493(13) 0.0391(12) -0.0105(10) -0.0052(5) 0.0247(6)
O6 0.0406(18) 0.0406(18) 0.051(2) -0.0136(15) -0.0134(15) 0.0086(14)

loop_
_atom_type_symbol
_atom_type_description
_atom_type_scat_dispersion_real
_atom_type_scat_dispersion_imag
_atom_type_scat_source
C C 0.0033 0.0016 'International Tables Vol C Tables 4.2.6.8 and 6.1.1.4'
H H 0.0000 0.0000 'International Tables Vol C Tables 4.2.6.8 and 6.1.1.4'
N N 0.0061 0.0033 'International Tables Vol C Tables 4.2.6.8 and 6.1.1.4'
O O 0.0106 0.0060 'International Tables Vol C Tables 4.2.6.8 and 6.1.1.4'

loop_
_geom_angle_atom_site_label_1
_geom_angle_atom_site_label_2
_geom_angle_atom_site_label_3
_geom_angle
_geom_angle_site_symmetry_1
_geom_angle_site_symmetry_3
C2 C1 C6 122.4(2) . .
C2 C1 O1 119.0(2) . .
C6 C1 O1 118.6(2) . .
C1 C2 C3 118.6(2) . .
C1 C2 C7 122.7(2) . .
C3 C2 C7 118.55(19) . .
C2 C3 C4 121.7(2) . .
C2 C3 H3 119.2 . .
C4 C3 H3 119.2 . .
C5 C4 C3 116.0(2) . .
C5 C4 C15 120.1(2) . .
C3 C4 C15 123.8(2) . .
C4 C5 C6 124.9(2) . .
C4 C5 H5 117.6 . .
C6 C5 H5 117.6 . .
C1 C6 C5 116.1(2) . .
C1 C6 C14 121.7(2) . 6
C5 C6 C14 121.9(2) . 6
C2 C7 C8 111.4(2) . .
C2 C7 H7A 109.3 . .
C8 C7 H7A 109.3 . .
C2 C7 H7B 109.3 . .
C8 C7 H7B 109.3 . .
H7A C7 H7B 108.0 . .
C9 C8 C13 118.6(2) . .
C9 C8 C7 123.2(2) . .
C13 C8 C7 118.2(2) . .
C8 C9 O2 119.13(18) . .
C8 C9 C10 122.41(19) . .
O2 C9 C10 118.46(18) . .
C11 C10 C9 117.2(2) . .
C11 C10 C14 121.9(2) . .
C9 C10 C14 120.97(18) . .
C12 C11 C10 123.2(2) . .
C12 C11 H11 118.4 . .
C10 C11 H11 118.4 . .
C11 C12 C13 117.9(2) . .
C11 C12 C19 122.6(2) . .
C13 C12 C19 119.3(2) . .
C8 C13 C12 120.7(2) . .
C8 C13 H13 119.7 . .
C12 C13 H13 119.7 . .
C6 C14 C10 108.52(19) 6 .
C6 C14 H14A 110.0 6 .
C10 C14 H14A 110.0 . .
C6 C14 H14B 110.0 6 .
C10 C14 H14B 110.0 . .
H14A C14 H14B 108.4 . .
C4 C15 C17 110.29(18) . .
C4 C15 C18 109.0(2) . .
C17 C15 C18 117.9(2) . .
C4 C15 C16 108.50(19) . .
C17 C15 C16 101.71(18) . .
C18 C15 C16 108.94(19) . .
C15 C16 H16B 109.5 . .
C15 C16 H16C 109.5 . .
H16B C16 H16C 109.5 . .
C15 C16 H16A 109.5 . .
H16B C16 H16A 109.5 . .
H16C C16 H16A 109.5 . .
C15 C17 H17B 109.5 . .
C15 C17 H17C 109.5 . .
H17B C17 H17C 109.5 . .
C15 C17 H17A 109.5 . .
H17B C17 H17A 109.5 . .
H17C C17 H17A 109.5 . .
C15 C18 H18A 109.5 . .
C15 C18 H18B 109.5 . .
H18A C18 H18B 109.5 . .
C15 C18 H18C 109.5 . .
H18A C18 H18C 109.5 . .
H18B C18 H18C 109.5 . .
C20 C19 C22 101.70(19) . .
C20 C19 C21 117.2(2) . .
C22 C19 C21 109.19(19) . .
C20 C19 C12 111.48(19) . .
C22 C19 C12 109.3(2) . .
C21 C19 C12 107.66(19) . .
C19 C20 H20B 109.5 . .
C19 C20 H20C 109.5 . .
H20B C20 H20C 109.5 . .
C19 C20 H20A 109.5 . .
H20B C20 H20A 109.5 . .
H20C C20 H20A 109.5 . .
C19 C21 H21A 109.5 . .
C19 C21 H21B 109.5 . .
H21A C21 H21B 109.5 . .
C19 C21 H21C 109.5 . .
H21A C21 H21C 109.5 . .
H21B C21 H21C 109.5 . .
C19 C22 H22A 109.5 . .
C19 C22 H22B 109.5 . .
H22A C22 H22B 109.5 . .
C19 C22 H22C 109.5 . .
H22A C22 H22C 109.5 . .
H22B C22 H22C 109.5 . .
O1 C23 C24 108.53(18) . .
O1 C23 H23A 110.0 . .
C24 C23 H23A 110.0 . .
O1 C23 H23B 110.0 . .
C24 C23 H23B 110.0 . .
H23A C23 H23B 108.4 . .
O3 C24 N1 122.7(2) . .
O3 C24 C23 120.4(2) . .
N1 C24 C23 116.64(19) . .
C26 C25 N1 107.9(3) . .
C26 C25 C25 107.4(3) . 6
N1 C25 C25 104.81(15) . 6
C26 C25 H25 113.1 . .
N1 C25 H25 111.6 . .
C25 C25 H25 111.6 6 .
C25 C26 H26A 109.5 . .
C25 C26 H26C 109.5 . .
H26A C26 H26C 109.5 . .
C25 C26 H26B 109.5 . .
H26A C26 H26B 109.5 . .
H26C C26 H26B 109.5 . .
C27 C27 O5 62.03(19) 6 .
C27 C27 H27A 111.6 6 .
O5 C27 H27A 110.5 . .
C27 C27 H27B 48.9 6 .
O5 C27 H27B 108.5 . .
H27A C27 H27B 109.5 . .
C27 C27 H27C 138.2 6 .
O5 C27 H27C 109.4 . .
H27A C27 H27C 109.5 . .
H27B C27 H27C 109.5 . .
C24 N1 C25 125.85(17) . .
C24 O4 C25 125.85(17) . .
C24 N1 H1A 105.5 . .
C25 N1 H1A 105.7 . .
C1 O1 C23 112.04(16) . .
C9 O2 H2C 109.4 . .
C27 O5 C27 55.9(4) . 6
C27 O5 H5A 108.4 . .
C27 O5 H5A 112.1 6 .
C27 O5 H5B 109.5 . .
C27 O5 H5B 138.5 6 .
H5A O5 H5B 109.5 . .
H6X O6 H6Y 109.5 . .

loop_
_geom_bond_atom_site_label_1
_geom_bond_atom_site_label_2
_geom_bond_distance
_geom_bond_site_symmetry_2
C1 C2 1.371(3) .
C1 C6 1.392(3) .
C1 O1 1.404(3) .
C2 C3 1.407(3) .
C2 C7 1.490(3) .
C3 C4 1.419(3) .
C3 H3 0.9300 .
C4 C5 1.357(3) .
C4 C15 1.504(3) .
C5 C6 1.415(3) .
C5 H5 0.9300 .
C6 C14 1.524(3) 6
C7 C8 1.496(3) .
C7 H7A 0.9700 .
C7 H7B 0.9700 .
C8 C9 1.380(3) .
C8 C13 1.390(3) .
C9 O2 1.389(2) .
C9 C10 1.403(3) .
C10 C11 1.395(3) .
C10 C14 1.532(3) .
C11 C12 1.362(3) .
C11 H11 0.9300 .
C12 C13 1.434(3) .
C12 C19 1.541(3) .
C13 H13 0.9300 .
C14 C6 1.524(3) 6
C14 H14A 0.9700 .
C14 H14B 0.9700 .
C15 C17 1.537(3) .
C15 C18 1.539(3) .
C15 C16 1.540(3) .
C16 H16B 0.9600 .
C16 H16C 0.9600 .
C16 H16A 0.9600 .
C17 H17B 0.9600 .
C17 H17C 0.9600 .
C17 H17A 0.9600 .
C18 H18A 0.9600 .
C18 H18B 0.9600 .
C18 H18C 0.9600 .
C19 C20 1.522(3) .
C19 C22 1.523(3) .
C19 C21 1.530(3) .
C20 H20B 0.9600 .
C20 H20C 0.9600 .
C20 H20A 0.9600 .
C21 H21A 0.9600 .
C21 H21B 0.9600 .
C21 H21C 0.9600 .
C22 H22A 0.9600 .
C22 H22B 0.9600 .
C22 H22C 0.9600 .
C23 O1 1.435(3) .
C23 C24 1.503(3) .
C23 H23A 0.9700 .
C23 H23B 0.9700 .
C24 O3 1.186(3) .
C24 N1 1.272(3) .
C25 C26 1.506(5) .
C25 N1 1.516(3) .
C25 C25 1.543(5) 6
C25 H25 0.9799 .
C26 H26A 0.9600 .
C26 H26C 0.9600 .
C26 H26B 0.9600 .
C27 C27 1.381(10) 6
C27 O5 1.472(5) .
C27 H27A 0.9599 .
C27 H27B 0.9601 .
C27 H27C 0.9600 .
N1 H1A 0.9000 .
O2 H2C 0.8500 .
O5 C27 1.472(5) 6
O5 H5A 0.8501 .
O5 H5B 0.8500 .
C24 O4 1.272(3) .
C25 O4 1.516(3) .
O6 H6X 0.8499 .
O6 H6Y 0.8500 .
